data_4502540
loop_
_publ_author_name
'Clarke, Heather D.'
'Arora, Kapildev K.'
'Bass, Heather'
'Kavuru, Padmini'
'Ong, Tien Teng'
'Pujari, Twarita'
'Wojtas, Lukasz'
'Zaworotko, Michael J.'

_publ_section_title
;
 Structure&#x2212;Stability Relationships in Cocrystal Hydrates: Does the
 Promiscuity of Water Make Crystalline Hydrates the Nemesis of Crystal
 Engineering?
;
_journal_issue 5
_journal_name_full 'Crystal Growth &amp; Design'
_journal_page_first 2152
_journal_paper_doi 10.1021/cg901345u
_journal_volume 10
_journal_year 2010
_chemical_formula_moiety 'C7 H6 O5, C6 H6 N2 O, H2 O'
_chemical_formula_sum 'C13 H14 N2 O7'
_chemical_formula_weight 310.26
_chemical_name_systematic
;
 ?
;
_space_group_IT_number 14
_symmetry_cell_setting monoclinic
_symmetry_space_group_name_Hall '-P 2yn'
_symmetry_space_group_name_H-M 'P 1 21/n 1'
_atom_sites_solution_hydrogens geom
_atom_sites_solution_primary direct
_atom_sites_solution_secondary difmap
_audit_creation_method SHELXL-97
_cell_angle_alpha 90.00
_cell_angle_beta 96.567(5)
_cell_angle_gamma 90.00
_cell_formula_units_Z 4
_cell_length_a 17.448(1)
_cell_length_b 3.7095(4)
_cell_length_c 20.134(4)
_cell_measurement_temperature 100(2)
_cell_volume 1294.6(3)
_computing_cell_refinement 'SAINT (Bruker, 2002)'
_computing_data_collection 'SMART (Bruker, 2002)'
_computing_data_reduction 'SAINT (Bruker, 2002)'
_computing_publication_material 'SHELXL-97 (Sheldrick, 1997)'
_computing_structure_refinement 'SHELXL-97 (Sheldrick, 1997)'
_computing_structure_solution 'SHELXS-97 (Sheldrick, 1990)'
_diffrn_ambient_temperature 100(2)
_diffrn_measured_fraction_theta_full 0.968
_diffrn_measured_fraction_theta_max 0.968
_diffrn_measurement_device_type 'BRUKER SMART APEXII CCD'
_diffrn_measurement_method 'omega scans'
_diffrn_radiation_monochromator graphite
_diffrn_radiation_source 'fine-focus sealed tube'
_diffrn_radiation_type CuK\a
_diffrn_radiation_wavelength 1.54178
_diffrn_reflns_av_R_equivalents 0.0478
_diffrn_reflns_av_sigmaI/netI 0.0378
_diffrn_reflns_limit_h_max 20
_diffrn_reflns_limit_h_min -20
_diffrn_reflns_limit_k_max 3
_diffrn_reflns_limit_k_min -4
_diffrn_reflns_limit_l_max 23
_diffrn_reflns_limit_l_min -23
_diffrn_reflns_number 9700
_diffrn_reflns_theta_full 65.52
_diffrn_reflns_theta_max 65.52
_diffrn_reflns_theta_min 3.18
_exptl_absorpt_coefficient_mu 1.128
_exptl_absorpt_correction_T_max 0.9151
_exptl_absorpt_correction_T_min 0.7283
_exptl_absorpt_correction_type multi-scan
_exptl_absorpt_process_details 'SADABS; (Sheldrick, 2003)'
_exptl_crystal_colour colourless
_exptl_crystal_density_diffrn 1.592
_exptl_crystal_density_method 'not measured'
_exptl_crystal_description rods
_exptl_crystal_F_000 648
_exptl_crystal_size_max 0.30
_exptl_crystal_size_mid 0.08
_exptl_crystal_size_min 0.08
_refine_diff_density_max 0.215
_refine_diff_density_min -0.187
_refine_diff_density_rms 0.048
_refine_ls_extinction_method none
_refine_ls_goodness_of_fit_ref 1.044
_refine_ls_hydrogen_treatment mixed
_refine_ls_matrix_type full
_refine_ls_number_parameters 219
_refine_ls_number_reflns 2174
_refine_ls_number_restraints 0
_refine_ls_restrained_S_all 1.044
_refine_ls_R_factor_all 0.0497
_refine_ls_R_factor_gt 0.0376
_refine_ls_shift/su_max 0.000
_refine_ls_shift/su_mean 0.000
_refine_ls_structure_factor_coef Fsqd
_refine_ls_weighting_details 'calc w=1/[\s^2^(Fo^2^)+(0.0505P)^2^+0.4043P] where P=(Fo^2^+2Fc^2^)/3'
_refine_ls_weighting_scheme calc
_refine_ls_wR_factor_gt 0.0942
_refine_ls_wR_factor_ref 0.0994
_reflns_number_gt 1744
_reflns_number_total 2174
_reflns_threshold_expression >2sigma(I)
_cod_data_source_file cg901345u_si_008.cif
_cod_data_source_block galinm
_cod_original_cell_volume 1294.6(2)
_cod_original_sg_symbol_H-M P21/n
_cod_database_code 4502540

loop_
_symmetry_equiv_pos_as_xyz
'x, y, z'
'-x+1/2, y+1/2, -z+1/2'
'-x, -y, -z'
'x-1/2, -y-1/2, z-1/2'

loop_
_atom_site_label
_atom_site_type_symbol
_atom_site_fract_x
_atom_site_fract_y
_atom_site_fract_z
_atom_site_U_iso_or_equiv
_atom_site_adp_type
_atom_site_occupancy
_atom_site_symmetry_multiplicity
_atom_site_calc_flag
_atom_site_refinement_flags
C1 C 0.79580(11) 0.2014(5) 0.66800(10) 0.0179(4) Uani 1 1 d .
C2 C 0.82404(11) 0.0853(5) 0.60379(10) 0.0172(4) Uani 1 1 d .
C3 C 0.78264(11) 0.1344(5) 0.54135(10) 0.0184(4) Uani 1 1 d .
H3 H 0.7328 0.2405 0.5373 0.022 Uiso 1 1 calc R
C4 C 0.81528(11) 0.0263(5) 0.48524(10) 0.0187(4) Uani 1 1 d .
H4 H 0.7866 0.0594 0.4427 0.022 Uiso 1 1 calc R
C5 C 0.92484(11) -0.1726(6) 0.54813(10) 0.0202(5) Uani 1 1 d .
H5 H 0.9744 -0.2810 0.5507 0.024 Uiso 1 1 calc R
C6 C 0.89660(11) -0.0732(5) 0.60678(10) 0.0187(4) Uani 1 1 d .
H6 H 0.9264 -0.1126 0.6487 0.022 Uiso 1 1 calc R
N1 N 0.88550(9) -0.1230(5) 0.48797(8) 0.0197(4) Uani 1 1 d .
N2 N 0.72654(10) 0.3503(5) 0.66462(10) 0.0223(4) Uani 1 1 d .
H2N H 0.6949(14) 0.366(7) 0.6278(13) 0.034(7) Uiso 1 1 d .
H3N H 0.7082(14) 0.419(7) 0.7001(14) 0.033(7) Uiso 1 1 d .
O1 O 0.83735(7) 0.1570(4) 0.72169(6) 0.0207(3) Uani 1 1 d .
O11 O 0.56729(8) 0.1857(4) 0.12718(7) 0.0223(3) Uani 1 1 d .
H11 H 0.5854 0.2338 0.0913 0.033 Uiso 1 1 calc R
O12 O 0.68548(8) -0.0435(4) 0.15432(7) 0.0227(3) Uani 1 1 d .
O13 O 0.67955(8) -0.3949(4) 0.39926(7) 0.0225(3) Uani 1 1 d .
H13 H 0.7219 -0.4437 0.3853 0.034 Uiso 1 1 calc R
O14 O 0.53601(8) -0.2003(4) 0.42653(7) 0.0237(4) Uani 1 1 d .
H14 H 0.5739 -0.2761 0.4523 0.036 Uiso 1 1 calc R
O15 O 0.43055(7) 0.0496(4) 0.33100(7) 0.0231(4) Uani 1 1 d .
H15 H 0.4014 0.1091 0.2967 0.035 Uiso 1 1 calc R
C11 C 0.62108(11) 0.0280(5) 0.16913(10) 0.0184(4) Uani 1 1 d .
C12 C 0.59704(11) -0.0480(5) 0.23574(10) 0.0177(4) Uani 1 1 d .
C13 C 0.52273(11) 0.0337(5) 0.25011(10) 0.0176(4) Uani 1 1 d .
H13A H 0.4858 0.1297 0.2164 0.021 Uiso 1 1 calc R
C14 C 0.50305(11) -0.0258(5) 0.31375(10) 0.0181(4) Uani 1 1 d .
C15 C 0.55688(11) -0.1618(5) 0.36373(10) 0.0186(4) Uani 1 1 d .
C16 C 0.63051(11) -0.2525(6) 0.34838(9) 0.0181(4) Uani 1 1 d .
C17 C 0.65050(11) -0.1942(6) 0.28463(10) 0.0192(4) Uani 1 1 d .
H17 H 0.7008 -0.2543 0.2744 0.023 Uiso 1 1 calc R
O21 O 0.89549(9) 0.0541(5) 0.94723(8) 0.0251(4) Uani 1 1 d .
H21O H 0.9075(16) 0.205(9) 0.9217(15) 0.047(9) Uiso 1 1 d .
H22O H 0.9334(18) -0.108(9) 0.9458(15) 0.059(10) Uiso 1 1 d .

loop_
_atom_site_aniso_label
_atom_site_aniso_U_11
_atom_site_aniso_U_22
_atom_site_aniso_U_33
_atom_site_aniso_U_23
_atom_site_aniso_U_13
_atom_site_aniso_U_12
C1 0.0170(10) 0.0178(11) 0.0197(11) 0.0000(8) 0.0056(8) -0.0036(8)
C2 0.0173(10) 0.0186(11) 0.0169(10) 0.0015(8) 0.0068(8) -0.0032(7)
C3 0.0170(10) 0.0209(11) 0.0182(10) 0.0007(8) 0.0053(8) -0.0009(8)
C4 0.0183(10) 0.0229(11) 0.0147(10) 0.0003(8) 0.0007(8) -0.0017(8)
C5 0.0169(10) 0.0220(12) 0.0228(11) -0.0010(8) 0.0072(8) -0.0006(8)
C6 0.0185(10) 0.0224(11) 0.0152(10) 0.0000(8) 0.0025(8) -0.0031(8)
N1 0.0204(9) 0.0223(10) 0.0176(9) -0.0014(7) 0.0068(7) -0.0019(7)
N2 0.0197(9) 0.0325(11) 0.0154(9) -0.0021(8) 0.0052(8) 0.0032(7)
O1 0.0166(7) 0.0322(9) 0.0137(7) 0.0001(6) 0.0030(6) -0.0024(6)
O11 0.0199(7) 0.0337(9) 0.0142(7) 0.0052(6) 0.0057(6) 0.0010(6)
O12 0.0160(7) 0.0337(9) 0.0195(8) -0.0012(6) 0.0072(6) 0.0001(6)
O13 0.0171(7) 0.0344(9) 0.0166(7) 0.0032(6) 0.0047(6) 0.0035(6)
O14 0.0192(7) 0.0389(9) 0.0140(7) 0.0059(6) 0.0057(6) 0.0036(6)
O15 0.0156(7) 0.0385(9) 0.0160(7) 0.0038(6) 0.0053(6) 0.0052(6)
C11 0.0182(11) 0.0200(11) 0.0174(10) -0.0014(8) 0.0030(8) -0.0023(8)
C12 0.0173(10) 0.0189(11) 0.0172(10) -0.0026(8) 0.0036(8) -0.0041(8)
C13 0.0164(10) 0.0205(11) 0.0157(10) 0.0009(8) 0.0014(8) -0.0004(8)
C14 0.0157(10) 0.0206(11) 0.0189(10) -0.0011(8) 0.0064(8) -0.0001(8)
C15 0.0187(10) 0.0228(12) 0.0152(10) -0.0008(8) 0.0066(8) -0.0034(8)
C16 0.0163(10) 0.0225(11) 0.0152(10) 0.0003(8) 0.0011(8) -0.0014(8)
C17 0.0152(10) 0.0221(12) 0.0212(11) -0.0022(8) 0.0066(8) -0.0015(8)
O21 0.0219(8) 0.0339(10) 0.0207(8) -0.0009(7) 0.0071(6) -0.0016(7)

loop_
_atom_type_symbol
_atom_type_description
_atom_type_scat_dispersion_real
_atom_type_scat_dispersion_imag
_atom_type_scat_source
C C 0.0181 0.0091 'International Tables Vol C Tables 4.2.6.8 and 6.1.1.4'
H H 0.0000 0.0000 'International Tables Vol C Tables 4.2.6.8 and 6.1.1.4'
N N 0.0311 0.0180 'International Tables Vol C Tables 4.2.6.8 and 6.1.1.4'
O O 0.0492 0.0322 'International Tables Vol C Tables 4.2.6.8 and 6.1.1.4'

loop_
_geom_angle_atom_site_label_1
_geom_angle_atom_site_label_2
_geom_angle_atom_site_label_3
_geom_angle
O1 C1 N2 122.61(18)
O1 C1 C2 119.74(17)
N2 C1 C2 117.64(18)
C3 C2 C6 118.11(18)
C3 C2 C1 123.73(18)
C6 C2 C1 118.14(17)
C4 C3 C2 118.81(18)
C4 C3 H3 120.6
C2 C3 H3 120.6
N1 C4 C3 123.16(18)
N1 C4 H4 118.4
C3 C4 H4 118.4
N1 C5 C6 122.85(18)
N1 C5 H5 118.6
C6 C5 H5 118.6
C5 C6 C2 119.21(18)
C5 C6 H6 120.4
C2 C6 H6 120.4
C5 N1 C4 117.85(17)
C1 N2 H2N 123.7(16)
C1 N2 H3N 120.6(16)
H2N N2 H3N 115(2)
C11 O11 H11 109.5
C16 O13 H13 109.5
C15 O14 H14 109.5
C14 O15 H15 109.5
O12 C11 O11 122.93(18)
O12 C11 C12 122.92(18)
O11 C11 C12 114.14(16)
C17 C12 C13 120.25(18)
C17 C12 C11 118.76(17)
C13 C12 C11 120.96(18)
C14 C13 C12 119.58(18)
C14 C13 H13A 120.2
C12 C13 H13A 120.2
O15 C14 C13 122.27(18)
O15 C14 C15 117.06(17)
C13 C14 C15 120.67(18)
O14 C15 C14 118.65(17)
O14 C15 C16 122.03(18)
C14 C15 C16 119.32(18)
O13 C16 C17 123.62(17)
O13 C16 C15 116.17(17)
C17 C16 C15 120.21(18)
C16 C17 C12 119.91(18)
C16 C17 H17 120.0
C12 C17 H17 120.0
H21O O21 H22O 101(3)

loop_
_geom_bond_atom_site_label_1
_geom_bond_atom_site_label_2
_geom_bond_distance
C1 O1 1.242(2)
C1 N2 1.323(3)
C1 C2 1.498(3)
C2 C3 1.388(3)
C2 C6 1.391(3)
C3 C4 1.382(3)
C3 H3 0.9500
C4 N1 1.340(3)
C4 H4 0.9500
C5 N1 1.335(3)
C5 C6 1.381(3)
C5 H5 0.9500
C6 H6 0.9500
N2 H2N 0.87(3)
N2 H3N 0.85(3)
O11 C11 1.325(2)
O11 H11 0.8400
O12 C11 1.224(2)
O13 C16 1.364(2)
O13 H13 0.8400
O14 C15 1.363(2)
O14 H14 0.8400
O15 C14 1.378(2)
O15 H15 0.8400
C11 C12 1.477(3)
C12 C17 1.387(3)
C12 C13 1.394(3)
C13 C14 1.382(3)
C13 H13A 0.9500
C14 C15 1.390(3)
C15 C16 1.396(3)
C16 C17 1.385(3)
C17 H17 0.9500
O21 H21O 0.80(3)
O21 H22O 0.90(3)

loop_
_geom_hbond_atom_site_label_D
_geom_hbond_atom_site_label_H
_geom_hbond_atom_site_label_A
_geom_hbond_distance_DH
_geom_hbond_distance_HA
_geom_hbond_distance_DA
_geom_hbond_angle_DHA
_geom_hbond_site_symmetry_A
N2 H2N O21 0.87(3) 2.17(3) 3.013(2) 162(2) 2_656
N2 H3N O1 0.85(3) 2.04(3) 2.891(2) 171(2) 2_656
O11 H11 N1 0.84 1.81 2.645(2) 172.8 2_655
O13 H13 O12 0.84 1.92 2.7559(19) 174.9 2_645
O14 H14 O21 0.84 2.13 2.832(2) 141.3 2_646
O14 H14 O13 0.84 2.28 2.7220(19) 113.4 .
O15 H15 O1 0.84 1.97 2.8026(19) 169.2 4_565
O21 H21O O15 0.80(3) 2.12(3) 2.888(2) 160(3) 4_666
O21 H22O O14 0.90(3) 2.00(3) 2.853(2) 157(3) 4_656

loop_
_cod_related_entry_id
_cod_related_entry_database
_cod_related_entry_code
1 ChemSpider 30661385
